data_7053210
loop_
_publ_author_name
'Yadav, Yogesh J.'
'Mastropietro, Teresa F.'
'Szerb, Elisabeta Ildyko'
'Talarico, Anna Maria'
'Pirillo, Sante'
'Pucci, Daniela'
'Crispini, Alessandra'
'Ghedini, Mauro'

_publ_section_title
;
 2,2&#x2032;-Bipyridine Zn(ii) complexes: effect of the 4,4&#x2032;
 substituents on the crystalline solid state properties
;
_journal_issue 5
_journal_name_full 'New Journal of Chemistry'
_journal_page_first 1486
_journal_paper_doi 10.1039/c3nj40829a
_journal_volume 37
_journal_year 2013
_chemical_formula_moiety 'C36 H36 N6 O6 Zn, 0.5(C12 H12 N2 O2), 2(F6 P), O'
_chemical_formula_sum 'C42 H46 F12 N7 O8 P2 Zn'
_chemical_formula_weight 1132.17
_space_group_IT_number 2
_symmetry_cell_setting triclinic
_symmetry_space_group_name_Hall '-P 1'
_symmetry_space_group_name_H-M 'P -1'
_atom_sites_solution_hydrogens geom
_atom_sites_solution_primary direct
_atom_sites_solution_secondary difmap
_audit_creation_method SHELXL-97
_cell_angle_alpha 68.239(7)
_cell_angle_beta 88.188(7)
_cell_angle_gamma 76.637(7)
_cell_formula_units_Z 2
_cell_length_a 12.0842(18)
_cell_length_b 14.630(2)
_cell_length_c 14.997(2)
_cell_measurement_reflns_used 9953
_cell_measurement_temperature 296(2)
_cell_measurement_theta_max 22.02
_cell_measurement_theta_min 2.17
_cell_volume 2391.4(6)
_computing_cell_refinement 'Bruker SMART'
_computing_data_collection 'Bruker SMART'
_computing_data_reduction 'Bruker SAINT'
_computing_molecular_graphics 'Bruker SHELXTL'
_computing_publication_material 'Bruker SHELXTL'
_computing_structure_refinement 'Bruker SHELXTL'
_computing_structure_solution 'Bruker SHELXTL'
_diffrn_ambient_temperature 296(2)
_diffrn_measured_fraction_theta_full 0.990
_diffrn_measured_fraction_theta_max 0.990
_diffrn_measurement_device_type 'CCD area detector'
_diffrn_measurement_method 'phi and omega scans'
_diffrn_radiation_monochromator graphite
_diffrn_radiation_source 'fine-focus sealed tube'
_diffrn_radiation_type MoK\a
_diffrn_radiation_wavelength 0.71073
_diffrn_reflns_av_R_equivalents 0.0599
_diffrn_reflns_av_sigmaI/netI 0.0359
_diffrn_reflns_limit_h_max 15
_diffrn_reflns_limit_h_min -15
_diffrn_reflns_limit_k_max 18
_diffrn_reflns_limit_k_min -18
_diffrn_reflns_limit_l_max 18
_diffrn_reflns_limit_l_min -18
_diffrn_reflns_number 103631
_diffrn_reflns_theta_full 26.33
_diffrn_reflns_theta_max 26.33
_diffrn_reflns_theta_min 1.46
_exptl_absorpt_coefficient_mu 0.686
_exptl_absorpt_correction_T_max 0.789
_exptl_absorpt_correction_T_min 0.693
_exptl_absorpt_correction_type multi-scan
_exptl_absorpt_process_details sadabs
_exptl_crystal_colour pink
_exptl_crystal_density_diffrn 1.572
_exptl_crystal_density_method 'not measured'
_exptl_crystal_description parallelepiped
_exptl_crystal_F_000 1158
_exptl_crystal_size_max 0.06
_exptl_crystal_size_mid 0.04
_exptl_crystal_size_min 0.03
_refine_diff_density_max 1.569
_refine_diff_density_min -0.762
_refine_diff_density_rms 0.152
_refine_ls_extinction_coef 0.012(3)
_refine_ls_extinction_expression Fc^*^=kFc[1+0.001xFc^2^\l^3^/sin(2\q)]^-1/4^
_refine_ls_extinction_method SHELXL
_refine_ls_goodness_of_fit_ref 1.186
_refine_ls_hydrogen_treatment constr
_refine_ls_matrix_type full
_refine_ls_number_parameters 647
_refine_ls_number_reflns 9640
_refine_ls_number_restraints 0
_refine_ls_restrained_S_all 1.186
_refine_ls_R_factor_all 0.1177
_refine_ls_R_factor_gt 0.0873
_refine_ls_shift/su_max 0.001
_refine_ls_shift/su_mean 0.000
_refine_ls_structure_factor_coef Fsqd
_refine_ls_weighting_details 'calc w=1/[\s^2^(Fo^2^)+(0.2000P)^2^+0.0000P] where P=(Fo^2^+2Fc^2^)/3'
_refine_ls_weighting_scheme calc
_refine_ls_wR_factor_gt 0.2660
_refine_ls_wR_factor_ref 0.3031
_reflns_number_gt 6787
_reflns_number_total 9640
_reflns_threshold_expression >2sigma(I)
_cod_data_source_file c3nj40829a.txt
_cod_data_source_block (1a)
_cod_depositor_comments
;
The following automatic conversions were performed:

'_symmetry_cell_setting' value 'Triclinic' changed to 'triclinic'
according to /home/saulius/struct/CIF-dictionaries/cif_core.dic
dictionary named 'cif_core.dic' version 2.4.2 from 2011-04-26.

Automatic conversion script
Id: cif_fix_values 1891 2012-01-12 08:04:46Z andrius 
;
_cod_database_code 7053210

loop_
_symmetry_equiv_pos_as_xyz
'x, y, z'
'-x, -y, -z'

loop_
_atom_site_label
_atom_site_type_symbol
_atom_site_fract_x
_atom_site_fract_y
_atom_site_fract_z
_atom_site_U_iso_or_equiv
_atom_site_adp_type
_atom_site_occupancy
_atom_site_symmetry_multiplicity
_atom_site_calc_flag
_atom_site_refinement_flags
_atom_site_disorder_assembly
_atom_site_disorder_group
Zn1 Zn 0.66481(4) 0.69388(4) 0.68768(4) 0.0451(3) Uani 1 1 d . . .
N1 N 0.6766(3) 0.6182(3) 0.8430(3) 0.0478(9) Uani 1 1 d . . .
N2 N 0.7543(3) 0.7812(3) 0.7393(3) 0.0463(9) Uani 1 1 d . A .
C1 C 0.6489(4) 0.5297(4) 0.8924(4) 0.0551(12) Uani 1 1 d . . .
H1 H 0.6242 0.4958 0.8582 0.066 Uiso 1 1 calc R . .
C2 C 0.6556(5) 0.4867(4) 0.9922(4) 0.0613(14) Uani 1 1 d . . .
H2 H 0.6363 0.4250 1.0235 0.074 Uiso 1 1 calc R . .
C3 C 0.6906(4) 0.5351(5) 1.0441(4) 0.0594(14) Uani 1 1 d . A .
C4 C 0.6974(7) 0.4945(6) 1.1539(5) 0.083(2) Uani 1 1 d . . .
H4A H 0.6226 0.5163 1.1748 0.100 Uiso 0.624(8) 1 calc PR A 1
H4B H 0.7155 0.4211 1.1773 0.100 Uiso 0.624(8) 1 calc PR A 1
H4C H 0.7692 0.5002 1.1760 0.100 Uiso 0.376(8) 1 d PR A 2
H4D H 0.6366 0.5368 1.1749 0.100 Uiso 0.376(8) 1 d PR A 2
O1A O 0.7702(8) 0.5213(8) 1.1940(5) 0.103(3) Uani 0.624(8) 1 d P A 1
H1A H 0.8348 0.4982 1.1817 0.155 Uiso 0.624(8) 1 calc PR A 1
O1B O 0.6889(14) 0.3917(11) 1.1982(10) 0.101(5) Uani 0.376(8) 1 d P A 2
H1B H 0.7330 0.3627 1.2460 0.152 Uiso 0.376(8) 1 calc PR A 2
C5 C 0.7230(4) 0.6279(4) 0.9924(4) 0.0536(12) Uani 1 1 d . . .
H5 H 0.7504 0.6618 1.0252 0.064 Uiso 1 1 calc R A .
C6 C 0.7132(4) 0.6662(4) 0.8941(3) 0.0456(10) Uani 1 1 d . A .
C7 C 0.7485(4) 0.7616(3) 0.8338(3) 0.0456(10) Uani 1 1 d . . .
C8 C 0.7752(4) 0.8276(4) 0.8755(4) 0.0556(13) Uani 1 1 d . A .
H8 H 0.7688 0.8140 0.9408 0.067 Uiso 1 1 calc R . .
C9 C 0.8104(4) 0.9116(4) 0.8169(4) 0.0595(13) Uani 1 1 d . . .
C10 C 0.8418(7) 0.9839(6) 0.8606(6) 0.085(2) Uani 1 1 d . A .
H10A H 0.9167 0.9935 0.8404 0.102 Uiso 0.624(8) 1 calc PR A 1
H10B H 0.7884 1.0492 0.8321 0.102 Uiso 0.624(8) 1 calc PR A 1
H10C H 0.7718 1.0213 0.8764 0.102 Uiso 0.376(8) 1 d PR A 2
H10D H 0.8866 0.9427 0.9204 0.102 Uiso 0.376(8) 1 d PR A 2
O2A O 0.8431(12) 0.9580(10) 0.9525(9) 0.145(5) Uani 0.624(8) 1 d P A 1
H2A H 0.9065 0.9236 0.9763 0.218 Uiso 0.624(8) 1 calc PR A 1
O2B O 0.8973(12) 1.0470(9) 0.8092(11) 0.090(5) Uani 0.376(8) 1 d P A 2
H2B H 0.8671 1.0753 0.7546 0.134 Uiso 0.376(8) 1 calc PR A 2
C11 C 0.8213(5) 0.9296(4) 0.7203(4) 0.0607(13) Uani 1 1 d . A .
H11 H 0.8487 0.9844 0.6804 0.073 Uiso 1 1 calc R . .
C12 C 0.7905(4) 0.8645(4) 0.6847(4) 0.0574(13) Uani 1 1 d . . .
H12 H 0.7948 0.8784 0.6191 0.069 Uiso 1 1 calc R A .
N3 N 0.4967(3) 0.7908(3) 0.6874(3) 0.0479(9) Uani 1 1 d . . .
N4 N 0.6311(3) 0.8036(3) 0.5400(3) 0.0459(9) Uani 1 1 d . . .
C13 C 0.4349(4) 0.7849(4) 0.7656(4) 0.0569(13) Uani 1 1 d . . .
H13 H 0.4678 0.7406 0.8258 0.068 Uiso 1 1 calc R . .
C14 C 0.3247(5) 0.8423(5) 0.7592(4) 0.0617(14) Uani 1 1 d . . .
H14 H 0.2857 0.8372 0.8146 0.074 Uiso 1 1 calc R . .
C15 C 0.2730(4) 0.9071(4) 0.6702(5) 0.0595(13) Uani 1 1 d . . .
C16 C 0.1505(5) 0.9687(5) 0.6573(5) 0.0773(18) Uani 1 1 d . . .
H16A H 0.1468 1.0383 0.6155 0.093 Uiso 1 1 calc R . .
H16B H 0.1034 0.9415 0.6271 0.093 Uiso 1 1 calc R . .
C17 C 0.3366(4) 0.9127(4) 0.5901(4) 0.0562(12) Uani 1 1 d . . .
H17 H 0.3041 0.9558 0.5293 0.067 Uiso 1 1 calc R . .
C18 C 0.4480(4) 0.8550(3) 0.5990(3) 0.0449(10) Uani 1 1 d . . .
C19 C 0.5211(4) 0.8567(3) 0.5162(3) 0.0454(10) Uani 1 1 d . . .
C20 C 0.4796(5) 0.9097(4) 0.4213(4) 0.0526(12) Uani 1 1 d . . .
H20 H 0.4036 0.9447 0.4066 0.063 Uiso 1 1 calc R . .
C21 C 0.5560(5) 0.9096(4) 0.3466(4) 0.0550(12) Uani 1 1 d . . .
C22 C 0.5097(7) 0.9640(5) 0.2418(4) 0.0796(19) Uani 1 1 d . . .
H22A H 0.4535 0.9318 0.2293 0.095 Uiso 1 1 calc R . .
H22B H 0.4723 1.0339 0.2308 0.095 Uiso 1 1 calc R . .
C23 C 0.6661(5) 0.8574(4) 0.3710(4) 0.0564(13) Uani 1 1 d . . .
H23 H 0.7176 0.8566 0.3236 0.068 Uiso 1 1 calc R . .
C24 C 0.7008(5) 0.8052(4) 0.4673(4) 0.0544(12) Uani 1 1 d . . .
H24 H 0.7764 0.7694 0.4829 0.065 Uiso 1 1 calc R . .
O3 O 0.1068(5) 0.9657(6) 0.7499(5) 0.139(3) Uani 1 1 d . . .
H3A H 0.1353 1.0014 0.7690 0.208 Uiso 1 1 calc R . .
O4 O 0.5939(6) 0.9618(6) 0.1808(4) 0.134(3) Uani 1 1 d . . .
H4 H 0.6201 0.9033 0.1851 0.201 Uiso 1 1 calc R . .
N5 N 0.8112(3) 0.5893(3) 0.6672(3) 0.0489(9) Uani 1 1 d . . .
N6 N 0.5915(3) 0.5862(3) 0.6563(3) 0.0453(9) Uani 1 1 d . . .
C25 C 0.9204(4) 0.5960(5) 0.6708(4) 0.0599(14) Uani 1 1 d . . .
H25 H 0.9346 0.6523 0.6789 0.072 Uiso 1 1 calc R . .
C26 C 1.0108(5) 0.5244(5) 0.6633(5) 0.0689(16) Uani 1 1 d . . .
H26 H 1.0847 0.5316 0.6673 0.083 Uiso 1 1 calc R . .
C27 C 0.9912(5) 0.4412(6) 0.6497(5) 0.0731(17) Uani 1 1 d . . .
C28 C 1.0887(6) 0.3559(8) 0.6431(8) 0.120(4) Uani 1 1 d . . .
H28A H 1.0689 0.2915 0.6766 0.143 Uiso 1 1 calc R . .
H28B H 1.0958 0.3643 0.5761 0.143 Uiso 1 1 calc R . .
C29 C 0.8796(5) 0.4312(5) 0.6463(5) 0.0651(15) Uani 1 1 d . . .
H29 H 0.8647 0.3746 0.6392 0.078 Uiso 1 1 calc R . .
C30 C 0.7910(4) 0.5073(4) 0.6537(3) 0.0498(11) Uani 1 1 d . . .
C31 C 0.6684(4) 0.5049(4) 0.6499(3) 0.0458(10) Uani 1 1 d . . .
C32 C 0.6333(4) 0.4262(4) 0.6371(4) 0.0546(12) Uani 1 1 d . . .
H32 H 0.6876 0.3707 0.6345 0.065 Uiso 1 1 calc R . .
C33 C 0.5176(5) 0.4292(4) 0.6282(4) 0.0549(12) Uani 1 1 d . . .
C34 C 0.4776(6) 0.3422(5) 0.6182(5) 0.0740(17) Uani 1 1 d . . .
H34A H 0.5334 0.3099 0.5845 0.089 Uiso 1 1 calc R . .
H34B H 0.4740 0.2924 0.6819 0.089 Uiso 1 1 calc R . .
C35 C 0.4407(4) 0.5147(4) 0.6309(4) 0.0567(13) Uani 1 1 d . . .
H35 H 0.3629 0.5217 0.6222 0.068 Uiso 1 1 calc R . .
C36 C 0.4800(4) 0.5899(4) 0.6466(4) 0.0506(11) Uani 1 1 d . . .
H36 H 0.4268 0.6452 0.6506 0.061 Uiso 1 1 calc R . .
O5 O 1.1916(6) 0.3524(8) 0.6807(10) 0.217(6) Uani 1 1 d . . .
H5A H 1.2018 0.3112 0.7363 0.326 Uiso 1 1 calc R . .
O6 O 0.3709(7) 0.3717(6) 0.5688(5) 0.136(3) Uani 1 1 d . . .
H6A H 0.3212 0.3637 0.6076 0.204 Uiso 1 1 calc R . .
N7 N 0.9694(5) 0.4039(5) 1.1093(4) 0.0876(18) Uani 1 1 d . . .
C37 C 0.9430(6) 0.3124(7) 1.1376(6) 0.097(3) Uani 1 1 d . . .
H37 H 0.9346 0.2789 1.2027 0.116 Uiso 1 1 calc R . .
C38 C 0.9279(5) 0.2664(6) 1.0751(6) 0.089(2) Uani 1 1 d . . .
H38 H 0.9083 0.2042 1.0980 0.106 Uiso 1 1 calc R . .
C39 C 0.9421(6) 0.3127(6) 0.9793(6) 0.087(2) Uani 1 1 d . A .
C40 C 0.9319(9) 0.2613(8) 0.9082(9) 0.129(3) Uani 1 1 d . . .
H40A H 0.8604 0.2951 0.8702 0.155 Uiso 0.624(8) 1 calc PR A 1
H40B H 0.9928 0.2711 0.8645 0.155 Uiso 0.624(8) 1 calc PR A 1
H40C H 0.8898 0.3090 0.8489 0.155 Uiso 0.376(8) 1 d PR A 2
H40D H 0.8959 0.2049 0.9359 0.155 Uiso 0.376(8) 1 d PR A 2
O7A O 0.9361(8) 0.1648(8) 0.9469(7) 0.110(3) Uiso 0.624(8) 1 d P A 1
H7A H 0.9897 0.1336 0.9268 0.165 Uiso 0.624(8) 1 calc PR A 1
O7B O 1.068(3) 0.225(3) 0.891(3) 0.251(16) Uiso 0.376(8) 1 d P A 2
H7B H 1.0747 0.2163 0.8401 0.377 Uiso 0.376(8) 1 calc PR A 2
C41 C 0.9728(5) 0.4064(7) 0.9502(6) 0.091(2) Uani 1 1 d . . .
H41 H 0.9846 0.4394 0.8858 0.110 Uiso 1 1 calc R A .
C42 C 0.9856(5) 0.4502(5) 1.0151(5) 0.077(2) Uani 1 1 d . . .
P1 P 1.13247(16) 0.77684(13) 0.49668(13) 0.0737(5) Uani 1 1 d . . .
P2 P 0.42110(19) 0.78990(17) 1.06192(15) 0.0861(6) Uani 1 1 d . . .
F1 F 1.2627(5) 0.7766(5) 0.4865(6) 0.156(3) Uani 1 1 d . . .
F2 F 1.1079(5) 0.8938(3) 0.4803(4) 0.1103(15) Uani 1 1 d . . .
F3 F 1.0040(5) 0.7782(5) 0.5080(7) 0.182(3) Uani 1 1 d . . .
F4 F 1.1625(5) 0.6598(4) 0.5140(4) 0.1174(16) Uani 1 1 d . . .
F5 F 1.1088(6) 0.8061(6) 0.3857(5) 0.156(2) Uiso 1 1 d . . .
F6 F 1.1500(6) 0.7476(5) 0.6089(5) 0.147(2) Uiso 1 1 d . . .
F7 F 0.5308(6) 0.7388(8) 1.1261(5) 0.220(5) Uani 1 1 d . . .
F8 F 0.3497(7) 0.7856(7) 1.1494(5) 0.218(5) Uani 1 1 d . . .
F9 F 0.4220(12) 0.6876(11) 1.0765(10) 0.273(5) Uiso 1 1 d . . .
F10 F 0.4227(9) 0.9023(8) 1.0492(8) 0.223(4) Uiso 1 1 d . . .
F11 F 0.3107(5) 0.8453(7) 0.9956(5) 0.179(3) Uani 1 1 d . . .
F12 F 0.4947(7) 0.8046(9) 0.9741(5) 0.231(5) Uani 1 1 d . . .
O2W O 0.1503(18) 1.0603(17) 0.8590(15) 0.190(7) Uiso 0.50 1 d P . .
O1W O 1.2402(12) 0.2193(11) 0.8676(10) 0.121(4) Uiso 0.50 1 d P . .

loop_
_atom_site_aniso_label
_atom_site_aniso_U_11
_atom_site_aniso_U_22
_atom_site_aniso_U_33
_atom_site_aniso_U_23
_atom_site_aniso_U_13
_atom_site_aniso_U_12
Zn1 0.0422(4) 0.0468(4) 0.0431(4) -0.0145(3) 0.0014(2) -0.0084(2)
N1 0.046(2) 0.050(2) 0.043(2) -0.0116(18) 0.0012(16) -0.0124(17)
N2 0.048(2) 0.049(2) 0.041(2) -0.0148(18) 0.0035(16) -0.0125(17)
C1 0.055(3) 0.051(3) 0.052(3) -0.010(2) 0.004(2) -0.016(2)
C2 0.059(3) 0.056(3) 0.056(3) -0.006(3) 0.008(2) -0.018(2)
C3 0.048(3) 0.071(3) 0.046(3) -0.010(3) 0.008(2) -0.007(2)
C4 0.089(5) 0.091(5) 0.052(4) -0.009(3) 0.015(3) -0.016(4)
O1A 0.110(6) 0.148(8) 0.043(4) -0.019(5) -0.007(4) -0.043(6)
O1B 0.125(12) 0.077(9) 0.069(8) -0.002(7) 0.004(8) -0.003(8)
C5 0.045(3) 0.068(3) 0.046(3) -0.019(2) 0.005(2) -0.013(2)
C6 0.041(2) 0.046(2) 0.043(2) -0.011(2) 0.0037(18) -0.0066(19)
C7 0.043(2) 0.043(2) 0.046(3) -0.013(2) -0.0021(19) -0.0064(19)
C8 0.051(3) 0.065(3) 0.058(3) -0.033(3) 0.004(2) -0.009(2)
C9 0.049(3) 0.055(3) 0.078(4) -0.030(3) 0.004(3) -0.011(2)
C10 0.088(5) 0.082(5) 0.110(6) -0.062(5) 0.010(4) -0.022(4)
O2A 0.212(13) 0.141(10) 0.128(10) -0.081(8) 0.013(9) -0.076(9)
O2B 0.124(11) 0.067(7) 0.113(10) -0.049(7) 0.037(8) -0.065(7)
C11 0.064(3) 0.052(3) 0.064(3) -0.014(3) 0.007(3) -0.021(2)
C12 0.059(3) 0.054(3) 0.049(3) -0.004(2) 0.003(2) -0.020(2)
N3 0.044(2) 0.050(2) 0.045(2) -0.0176(18) 0.0016(16) -0.0026(17)
N4 0.045(2) 0.048(2) 0.041(2) -0.0144(17) 0.0017(16) -0.0073(16)
C13 0.050(3) 0.067(3) 0.049(3) -0.022(3) 0.007(2) -0.004(2)
C14 0.057(3) 0.071(4) 0.060(3) -0.028(3) 0.013(2) -0.016(3)
C15 0.049(3) 0.056(3) 0.079(4) -0.031(3) 0.002(3) -0.012(2)
C16 0.048(3) 0.084(4) 0.103(5) -0.045(4) 0.009(3) -0.004(3)
C17 0.051(3) 0.052(3) 0.064(3) -0.019(3) -0.002(2) -0.011(2)
C18 0.048(2) 0.040(2) 0.049(3) -0.019(2) -0.001(2) -0.0099(19)
C19 0.050(3) 0.041(2) 0.046(3) -0.016(2) 0.001(2) -0.0123(19)
C20 0.057(3) 0.047(3) 0.048(3) -0.014(2) -0.008(2) -0.004(2)
C21 0.075(3) 0.042(3) 0.047(3) -0.013(2) -0.004(2) -0.017(2)
C22 0.114(5) 0.072(4) 0.044(3) -0.013(3) -0.005(3) -0.018(4)
C23 0.071(3) 0.053(3) 0.045(3) -0.019(2) 0.012(2) -0.015(2)
C24 0.057(3) 0.056(3) 0.050(3) -0.022(2) 0.004(2) -0.010(2)
O3 0.090(4) 0.173(7) 0.122(5) -0.048(5) 0.029(3) 0.016(4)
O4 0.160(6) 0.155(6) 0.060(3) -0.021(4) 0.010(4) -0.020(5)
N5 0.041(2) 0.052(2) 0.052(2) -0.0178(19) 0.0031(17) -0.0120(17)
N6 0.044(2) 0.049(2) 0.045(2) -0.0194(18) 0.0067(16) -0.0121(16)
C25 0.039(3) 0.072(4) 0.066(3) -0.021(3) 0.004(2) -0.016(2)
C26 0.042(3) 0.087(4) 0.073(4) -0.028(3) 0.007(3) -0.010(3)
C27 0.045(3) 0.093(5) 0.080(4) -0.044(4) 0.002(3) 0.006(3)
C28 0.043(3) 0.144(8) 0.195(10) -0.111(8) 0.000(4) 0.016(4)
C29 0.048(3) 0.074(4) 0.079(4) -0.041(3) 0.001(3) -0.004(3)
C30 0.046(3) 0.055(3) 0.043(3) -0.016(2) 0.0009(19) -0.008(2)
C31 0.043(2) 0.048(3) 0.044(2) -0.016(2) 0.0003(19) -0.0069(19)
C32 0.055(3) 0.051(3) 0.059(3) -0.024(2) 0.008(2) -0.010(2)
C33 0.068(3) 0.060(3) 0.045(3) -0.023(2) 0.013(2) -0.028(3)
C34 0.075(4) 0.081(4) 0.081(4) -0.039(4) 0.007(3) -0.033(3)
C35 0.049(3) 0.069(3) 0.057(3) -0.025(3) 0.003(2) -0.018(2)
C36 0.040(2) 0.057(3) 0.055(3) -0.023(2) 0.003(2) -0.011(2)
O5 0.083(5) 0.211(9) 0.390(16) -0.195(11) -0.043(7) 0.049(5)
O6 0.156(6) 0.136(6) 0.134(6) -0.040(4) -0.021(5) -0.082(5)
N7 0.069(3) 0.099(4) 0.066(3) -0.001(3) 0.001(3) -0.017(3)
C37 0.071(4) 0.095(6) 0.077(5) 0.016(4) 0.010(4) -0.011(4)
C38 0.050(3) 0.089(5) 0.100(6) -0.011(4) 0.014(3) -0.008(3)
C39 0.060(4) 0.091(5) 0.088(5) -0.010(4) 0.009(3) -0.015(3)
C40 0.114(7) 0.115(8) 0.139(9) -0.024(7) 0.021(6) -0.035(6)
C41 0.054(4) 0.111(6) 0.074(5) -0.002(4) 0.011(3) -0.009(4)
C42 0.038(3) 0.100(5) 0.061(4) 0.000(4) 0.002(2) -0.004(3)
P1 0.0810(11) 0.0659(10) 0.0703(11) -0.0180(8) 0.0019(8) -0.0224(8)
P2 0.0942(13) 0.0846(13) 0.0716(11) -0.0308(10) -0.0024(10) -0.0024(10)
F1 0.094(4) 0.131(5) 0.254(8) -0.079(5) 0.029(4) -0.041(3)
F2 0.125(4) 0.069(2) 0.122(4) -0.023(3) 0.010(3) -0.015(2)
F3 0.089(4) 0.137(5) 0.287(10) -0.031(6) 0.033(5) -0.044(3)
F4 0.164(5) 0.078(3) 0.119(4) -0.043(3) 0.011(3) -0.034(3)
F7 0.139(6) 0.330(12) 0.116(5) -0.074(6) -0.041(4) 0.075(7)
F8 0.186(7) 0.259(9) 0.095(4) 0.003(5) 0.036(4) 0.045(7)
F11 0.100(4) 0.288(10) 0.110(4) -0.049(5) -0.016(3) -0.009(5)
F12 0.157(6) 0.354(13) 0.110(5) -0.082(7) 0.024(4) 0.066(7)

loop_
_atom_type_symbol
_atom_type_description
_atom_type_scat_dispersion_real
_atom_type_scat_dispersion_imag
_atom_type_scat_source
C C 0.0033 0.0016 'International Tables Vol C Tables 4.2.6.8 and 6.1.1.4'
H H 0.0000 0.0000 'International Tables Vol C Tables 4.2.6.8 and 6.1.1.4'
N N 0.0061 0.0033 'International Tables Vol C Tables 4.2.6.8 and 6.1.1.4'
O O 0.0106 0.0060 'International Tables Vol C Tables 4.2.6.8 and 6.1.1.4'
F F 0.0171 0.0103 'International Tables Vol C Tables 4.2.6.8 and 6.1.1.4'
P P 0.1023 0.0942 'International Tables Vol C Tables 4.2.6.8 and 6.1.1.4'
Zn Zn 0.2839 1.4301 'International Tables Vol C Tables 4.2.6.8 and 6.1.1.4'

loop_
_geom_angle_atom_site_label_1
_geom_angle_atom_site_label_2
_geom_angle_atom_site_label_3
_geom_angle
_geom_angle_site_symmetry_3
N5 Zn1 N6 76.56(15) .
N5 Zn1 N1 94.16(16) .
N6 Zn1 N1 96.55(15) .
N5 Zn1 N4 99.07(15) .
N6 Zn1 N4 92.70(15) .
N1 Zn1 N4 165.33(15) .
N5 Zn1 N3 167.58(15) .
N6 Zn1 N3 92.39(15) .
N1 Zn1 N3 92.72(15) .
N4 Zn1 N3 75.49(15) .
N5 Zn1 N2 98.40(15) .
N6 Zn1 N2 170.59(14) .
N1 Zn1 N2 75.72(15) .
N4 Zn1 N2 95.97(15) .
N3 Zn1 N2 93.31(15) .
C1 N1 C6 117.7(4) .
C1 N1 Zn1 125.9(4) .
C6 N1 Zn1 116.4(3) .
C7 N2 C12 117.6(4) .
C7 N2 Zn1 114.0(3) .
C12 N2 Zn1 126.6(3) .
N1 C1 C2 122.9(5) .
N1 C1 H1 118.5 .
C2 C1 H1 118.5 .
C3 C2 C1 119.8(5) .
C3 C2 H2 120.1 .
C1 C2 H2 120.1 .
C2 C3 C5 117.8(5) .
C2 C3 C4 123.1(6) .
C5 C3 C4 119.0(6) .
O1A C4 O1B 116.4(9) .
O1A C4 C3 116.3(7) .
O1B C4 C3 114.2(9) .
O1A C4 H4A 108.2 .
O1B C4 H4A 89.5 .
C3 C4 H4A 108.2 .
O1A C4 H4B 108.2 .
O1B C4 H4B 17.9 .
C3 C4 H4B 108.2 .
H4A C4 H4B 107.4 .
O1A C4 H4C 18.7 .
O1B C4 H4C 108.8 .
C3 C4 H4C 108.7 .
H4A C4 H4C 126.4 .
H4B C4 H4C 96.3 .
O1A C4 H4D 88.9 .
O1B C4 H4D 108.7 .
C3 C4 H4D 108.7 .
H4A C4 H4D 22.4 .
H4B C4 H4D 125.9 .
H4C C4 H4D 107.6 .
C4 O1A H4C 40.1 .
C4 O1A H1A 109.5 .
H4C O1A H1A 69.5 .
C4 O1B H1B 109.5 .
C6 C5 C3 119.1(5) .
C6 C5 H5 120.4 .
C3 C5 H5 120.4 .
N1 C6 C5 122.6(5) .
N1 C6 C7 114.5(4) .
C5 C6 C7 122.8(5) .
N2 C7 C8 121.7(5) .
N2 C7 C6 116.9(4) .
C8 C7 C6 121.4(4) .
C9 C8 C7 118.4(5) .
C9 C8 H8 120.8 .
C7 C8 H8 120.8 .
C8 C9 C11 120.0(5) .
C8 C9 C10 119.6(6) .
C11 C9 C10 120.4(6) .
O2B C10 O2A 121.1(10) .
O2B C10 C9 117.0(8) .
O2A C10 C9 118.3(8) .
O2B C10 H10A 34.9 .
O2A C10 H10A 107.7 .
C9 C10 H10A 107.7 .
O2B C10 H10B 72.3 .
O2A C10 H10B 107.7 .
C9 C10 H10B 107.7 .
H10A C10 H10B 107.1 .
O2B C10 H10C 108.4 .
O2A C10 H10C 71.7 .
C9 C10 H10C 108.0 .
H10A C10 H10C 138.8 .
H10B C10 H10C 41.7 .
O2B C10 H10D 107.8 .
O2A C10 H10D 35.6 .
C9 C10 H10D 108.0 .
H10A C10 H10D 80.2 .
H10B C10 H10D 139.0 .
H10C C10 H10D 107.3 .
C10 O2A H10C 43.1 .
C10 O2A H10D 48.5 .
H10C O2A H10D 91.7 .
C10 O2A H2A 109.5 .
H10C O2A H2A 151.5 .
H10D O2A H2A 61.3 .
C10 O2B H2B 109.5 .
C12 C11 C9 118.2(5) .
C12 C11 H11 120.9 .
C9 C11 H11 120.9 .
N2 C12 C11 123.9(5) .
N2 C12 H12 118.0 .
C11 C12 H12 118.0 .
C13 N3 C18 118.7(4) .
C13 N3 Zn1 125.6(3) .
C18 N3 Zn1 115.5(3) .
C24 N4 C19 117.5(4) .
C24 N4 Zn1 125.3(3) .
C19 N4 Zn1 115.1(3) .
N3 C13 C14 122.6(5) .
N3 C13 H13 118.7 .
C14 C13 H13 118.7 .
C15 C14 C13 119.8(5) .
C15 C14 H14 120.1 .
C13 C14 H14 120.1 .
C14 C15 C17 117.4(5) .
C14 C15 C16 122.7(6) .
C17 C15 C16 119.9(5) .
O3 C16 C15 110.7(6) .
O3 C16 H16A 109.5 .
C15 C16 H16A 109.5 .
O3 C16 H16B 109.5 .
C15 C16 H16B 109.5 .
H16A C16 H16B 108.1 .
C15 C17 C18 121.5(5) .
C15 C17 H17 119.3 .
C18 C17 H17 119.3 .
N3 C18 C17 120.1(5) .
N3 C18 C19 115.6(4) .
C17 C18 C19 124.3(4) .
N4 C19 C20 122.1(4) .
N4 C19 C18 115.6(4) .
C20 C19 C18 122.2(4) .
C19 C20 C21 118.6(5) .
C19 C20 H20 120.7 .
C21 C20 H20 120.7 .
C23 C21 C20 119.0(5) .
C23 C21 C22 122.1(5) .
C20 C21 C22 118.9(5) .
O4 C22 C21 111.3(6) .
O4 C22 H22A 109.4 .
C21 C22 H22A 109.4 .
O4 C22 H22B 109.4 .
C21 C22 H22B 109.4 .
H22A C22 H22B 108.0 .
C21 C23 C24 119.0(5) .
C21 C23 H23 120.5 .
C24 C23 H23 120.5 .
N4 C24 C23 123.8(5) .
N4 C24 H24 118.1 .
C23 C24 H24 118.1 .
C16 O3 H3A 109.5 .
C22 O4 H4 109.5 .
C25 N5 C30 117.9(4) .
C25 N5 Zn1 125.6(4) .
C30 N5 Zn1 116.4(3) .
C36 N6 C31 117.8(4) .
C36 N6 Zn1 127.0(3) .
C31 N6 Zn1 115.1(3) .
N5 C25 C26 123.4(6) .
N5 C25 H25 118.3 .
C26 C25 H25 118.3 .
C25 C26 C27 119.1(5) .
C25 C26 H26 120.4 .
C27 C26 H26 120.4 .
C26 C27 C29 119.2(5) .
C26 C27 C28 122.3(6) .
C29 C27 C28 118.5(7) .
O5 C28 C27 114.1(7) .
O5 C28 H28A 108.7 .
C27 C28 H28A 108.7 .
O5 C28 H28B 108.7 .
C27 C28 H28B 108.7 .
H28A C28 H28B 107.6 .
C30 C29 C27 118.9(6) .
C30 C29 H29 120.6 .
C27 C29 H29 120.6 .
N5 C30 C29 121.5(5) .
N5 C30 C31 115.1(4) .
C29 C30 C31 123.3(5) .
N6 C31 C32 121.3(4) .
N6 C31 C30 116.2(4) .
C32 C31 C30 122.4(4) .
C31 C32 C33 120.9(5) .
C31 C32 H32 119.5 .
C33 C32 H32 119.5 .
C35 C33 C32 116.9(5) .
C35 C33 C34 121.4(5) .
C32 C33 C34 121.7(5) .
O6 C34 C33 113.8(6) .
O6 C34 H34A 108.8 .
C33 C34 H34A 108.8 .
O6 C34 H34B 108.8 .
C33 C34 H34B 108.8 .
H34A C34 H34B 107.7 .
C33 C35 C36 120.0(5) .
C33 C35 H35 120.0 .
C36 C35 H35 120.0 .
N6 C36 C35 123.0(5) .
N6 C36 H36 118.5 .
C35 C36 H36 118.5 .
C28 O5 H5A 109.5 .
C34 O6 H6A 109.5 .
C42 N7 C37 117.8(8) .
N7 C37 C38 123.5(7) .
N7 C37 H37 118.3 .
C38 C37 H37 118.3 .
C39 C38 C37 119.6(8) .
C39 C38 H38 120.2 .
C37 C38 H38 120.2 .
C38 C39 C41 116.9(9) .
C38 C39 C40 121.0(8) .
C41 C39 C40 121.9(8) .
O7A C40 C39 115.4(10) .
O7A C40 O7B 85.2(15) .
C39 C40 O7B 99.5(15) .
O7A C40 H40A 108.4 .
C39 C40 H40A 108.4 .
O7B C40 H40A 138.6 .
O7A C40 H40B 108.4 .
C39 C40 H40B 108.4 .
O7B C40 H40B 32.9 .
H40A C40 H40B 107.5 .
O7A C40 H40C 126.4 .
C39 C40 H40C 111.5 .
O7B C40 H40C 111.3 .
H40A C40 H40C 29.8 .
H40B C40 H40C 78.7 .
O7A C40 H40D 28.2 .
C39 C40 H40D 111.8 .
O7B C40 H40D 113.1 .
H40A C40 H40D 84.4 .
H40B C40 H40D 131.6 .
H40C C40 H40D 109.4 .
C40 O7A H40D 45.8 .
C40 O7A H7A 109.5 .
H40D O7A H7A 145.0 .
C40 O7B H7B 109.5 .
C42 C41 C39 121.5(7) .
C42 C41 H41 119.2 .
C39 C41 H41 119.2 .
N7 C42 C41 120.6(7) .
N7 C42 C42 117.4(9) 2_767
C41 C42 C42 121.9(8) 2_767
F3 P1 F5 87.4(5) .
F3 P1 F1 178.9(5) .
F5 P1 F1 93.4(4) .
F3 P1 F6 89.8(4) .
F5 P1 F6 177.2(4) .
F1 P1 F6 89.4(4) .
F3 P1 F4 91.2(4) .
F5 P1 F4 91.0(3) .
F1 P1 F4 89.5(3) .
F6 P1 F4 89.1(3) .
F3 P1 F2 91.1(3) .
F5 P1 F2 89.9(4) .
F1 P1 F2 88.2(3) .
F6 P1 F2 90.2(3) .
F4 P1 F2 177.6(3) .
F9 P2 F7 82.2(7) .
F9 P2 F8 91.8(7) .
F7 P2 F8 91.5(4) .
F9 P2 F12 94.0(7) .
F7 P2 F12 88.1(4) .
F8 P2 F12 174.1(7) .
F9 P2 F11 99.7(7) .
F7 P2 F11 178.0(6) .
F8 P2 F11 89.0(4) .
F12 P2 F11 91.2(4) .
F9 P2 F10 178.0(7) .
F7 P2 F10 96.0(6) .
F8 P2 F10 87.4(6) .
F12 P2 F10 86.8(6) .
F11 P2 F10 82.1(5) .

loop_
_geom_bond_atom_site_label_1
_geom_bond_atom_site_label_2
_geom_bond_distance
_geom_bond_site_symmetry_2
Zn1 N5 2.151(4) .
Zn1 N6 2.169(4) .
Zn1 N1 2.169(4) .
Zn1 N4 2.183(4) .
Zn1 N3 2.191(4) .
Zn1 N2 2.197(4) .
N1 C1 1.346(6) .
N1 C6 1.358(6) .
N2 C7 1.341(6) .
N2 C12 1.352(6) .
C1 C2 1.388(8) .
C1 H1 0.9300 .
C2 C3 1.362(9) .
C2 H2 0.9300 .
C3 C5 1.430(8) .
C3 C4 1.527(8) .
C4 O1A 1.287(11) .
C4 O1B 1.428(16) .
C4 H4A 0.9700 .
C4 H4B 0.9700 .
C4 H4C 0.9700 .
C4 H4D 0.9699 .
O1A H4C 0.4819 .
O1A H1A 0.8200 .
O1B H1B 0.8200 .
C5 C6 1.367(7) .
C5 H5 0.9300 .
C6 C7 1.505(7) .
C7 C8 1.424(7) .
C8 C9 1.371(8) .
C8 H8 0.9300 .
C9 C11 1.381(8) .
C9 C10 1.552(8) .
C10 O2B 1.274(13) .
C10 O2A 1.287(13) .
C10 H10A 0.9700 .
C10 H10B 0.9700 .
C10 H10C 0.9701 .
C10 H10D 0.9700 .
O2A H10C 1.3473 .
O2A H10D 0.7527 .
O2A H2A 0.8200 .
O2B H2B 0.8200 .
C11 C12 1.372(8) .
C11 H11 0.9300 .
C12 H12 0.9300 .
N3 C13 1.356(6) .
N3 C18 1.363(6) .
N4 C24 1.352(6) .
N4 C19 1.359(6) .
C13 C14 1.385(7) .
C13 H13 0.9300 .
C14 C15 1.383(8) .
C14 H14 0.9300 .
C15 C17 1.393(8) .
C15 C16 1.521(7) .
C16 O3 1.459(9) .
C16 H16A 0.9700 .
C16 H16B 0.9700 .
C17 C18 1.395(7) .
C17 H17 0.9300 .
C18 C19 1.497(7) .
C19 C20 1.387(7) .
C20 C21 1.429(8) .
C20 H20 0.9300 .
C21 C23 1.357(8) .
C21 C22 1.530(8) .
C22 O4 1.350(9) .
C22 H22A 0.9700 .
C22 H22B 0.9700 .
C23 C24 1.385(7) .
C23 H23 0.9300 .
C24 H24 0.9300 .
O3 H3A 0.8200 .
O4 H4 0.8200 .
N5 C25 1.350(6) .
N5 C30 1.364(7) .
N6 C36 1.347(6) .
N6 C31 1.363(6) .
C25 C26 1.361(8) .
C25 H25 0.9300 .
C26 C27 1.379(10) .
C26 H26 0.9300 .
C27 C29 1.395(8) .
C27 C28 1.536(9) .
C28 O5 1.364(11) .
C28 H28A 0.9700 .
C28 H28B 0.9700 .
C29 C30 1.388(7) .
C29 H29 0.9300 .
C30 C31 1.494(7) .
C31 C32 1.392(7) .
C32 C33 1.397(7) .
C32 H32 0.9300 .
C33 C35 1.388(8) .
C33 C34 1.519(8) .
C34 O6 1.401(9) .
C34 H34A 0.9700 .
C34 H34B 0.9700 .
C35 C36 1.390(8) .
C35 H35 0.9300 .
C36 H36 0.9300 .
O5 H5A 0.8200 .
O6 H6A 0.8200 .
N7 C42 1.351(8) .
N7 C37 1.358(11) .
C37 C38 1.378(12) .
C37 H37 0.9300 .
C38 C39 1.368(11) .
C38 H38 0.9300 .
C39 C41 1.409(12) .
C39 C40 1.539(14) .
C40 O7A 1.300(13) .
C40 O7B 1.66(4) .
C40 H40A 0.9700 .
C40 H40B 0.9700 .
C40 H40C 0.9700 .
C40 H40D 0.9700 .
O7A H40D 0.6389 .
O7A H7A 0.8200 .
O7B H7B 0.8200 .
C41 C42 1.379(11) .
C41 H41 0.9300 .
C42 C42 1.478(15) 2_767
P1 F3 1.553(6) .
P1 F5 1.575(8) .
P1 F1 1.576(6) .
P1 F6 1.583(7) .
P1 F4 1.587(5) .
P1 F2 1.592(5) .
P2 F9 1.428(14) .
P2 F7 1.527(7) .
P2 F8 1.537(7) .
P2 F12 1.541(7) .
P2 F11 1.553(6) .
P2 F10 1.588(11) .
